data_1557123
loop_
_publ_author_name
'Cole, Charles J. F.'
'Fuentes, Lilia'
'Snyder, Scott A.'

_publ_section_title
;
 Asymmetric pyrone Diels--Alder reactions enabled by dienamine catalysis
;
_journal_issue 8
_journal_name_full 'Chemical Science'
_journal_page_first 2175
_journal_page_last 2180
_journal_paper_doi 10.1039/C9SC05738B
_journal_volume 11
_journal_year 2020
_chemical_formula_moiety 'C21 H20 O6'
_chemical_formula_sum 'C21 H20 O6'
_chemical_formula_weight 368.37
_space_group_crystal_system orthorhombic
_space_group_IT_number 19
_space_group_name_Hall 'P 2ac 2ab'
_space_group_name_H-M_alt 'P 21 21 21'
_atom_sites_solution_hydrogens mixed
_atom_sites_solution_primary dual
_atom_sites_solution_secondary difmap
_audit_creation_date 2018-10-24
_audit_creation_method
;
Olex2 1.2
(compiled 2018.05.29 svn.r3508 for OlexSys, GUI svn.r5506)
;
_audit_update_record
;
2019-11-11 deposited with the CCDC.	2020-01-22 downloaded from the CCDC.
;
_cell_angle_alpha 90
_cell_angle_beta 90
_cell_angle_gamma 90
_cell_formula_units_Z 4
_cell_length_a 8.6977(4)
_cell_length_b 9.9164(4)
_cell_length_c 20.6241(9)
_cell_measurement_reflns_used 3731
_cell_measurement_temperature 100(2)
_cell_measurement_theta_max 27.10
_cell_measurement_theta_min 2.28
_cell_volume 1778.83(13)
_computing_cell_refinement 'SAINT V.8.35A (Bruker AXS Inc., 2013)'
_computing_data_collection 'APEX3 v.2015.9-0 (Bruker AXS Inc., 2015)'
_computing_data_reduction 'SAINT V.8.35A (Bruker AXS Inc., 2013)'
_computing_molecular_graphics
;
OLEX2: a complete structure solution, refinement and analysis program 
Dolomanov et al., 2009

Mercury: visualization and analysis of crystal structures
Macrae, et al., 2006

O. V. Dolomanov, L. J. Bourhis, R. J. Gildea, J. A. K. Howard and H. Puschmann.
J. Appl. Cryst. (2009). 42, 339-341;

C. F. Macrae, P. R. Edgington, P. McCabe, E. Pidcock, G. P. Shields, R. Taylor,
M. Towler and J. van de Streek, J. Appl. Cryst. (2006). 39, 453-457.
;
_computing_publication_material
;
 APEX3 v.2015.5-2 (Bruker AXS Inc., 2015)
 OLEX2 (Dolomanov et al., 2009)
;
_computing_structure_refinement 'XL-2018/3 (Sheldrick, 2015b)'
_computing_structure_solution 'XT 2018/2 (Sheldrick, 2015a)'
_diffrn_ambient_temperature 100(2)
_diffrn_detector 'Bruker PHOTON 100'
_diffrn_detector_area_resol_mean 10.4167
_diffrn_detector_type CMOS
_diffrn_measured_fraction_theta_full 0.999
_diffrn_measured_fraction_theta_max 0.998
_diffrn_measurement_device_type 'Bruker D8 Venture'
_diffrn_measurement_method 'omega and phi scans'
_diffrn_radiation_monochromator mirrors
_diffrn_radiation_type MoK\a
_diffrn_radiation_wavelength 0.71073
_diffrn_reflns_av_R_equivalents 0.0480
_diffrn_reflns_av_unetI/netI 0.0908
_diffrn_reflns_Laue_measured_fraction_full 0.999
_diffrn_reflns_Laue_measured_fraction_max 0.998
_diffrn_reflns_limit_h_max 11
_diffrn_reflns_limit_h_min -10
_diffrn_reflns_limit_k_max 12
_diffrn_reflns_limit_k_min -13
_diffrn_reflns_limit_l_max 27
_diffrn_reflns_limit_l_min -27
_diffrn_reflns_number 6802
_diffrn_reflns_point_group_measured_fraction_full 0.992
_diffrn_reflns_point_group_measured_fraction_max 0.980
_diffrn_reflns_theta_full 25.242
_diffrn_reflns_theta_max 28.733
_diffrn_reflns_theta_min 2.279
_diffrn_source 'micro-focus X-ray tube'
_diffrn_source_type 'INCOATEC ImuS'
_diffrn_standards_number 0
_exptl_absorpt_coefficient_mu 0.101
_exptl_absorpt_correction_T_max 0.7458
_exptl_absorpt_correction_T_min 0.6348
_exptl_absorpt_correction_type multi-scan
_exptl_absorpt_process_details
;
SADABS-2014/4 (Bruker,2014/4) was used for absorption correction. 
wR2(int) was 0.0905 before and 0.0437 after correction. 
The Ratio of minimum to maximum transmission is 0.8512. 
;
_exptl_crystal_colour colourless
_exptl_crystal_colour_primary colourless
_exptl_crystal_density_diffrn 1.375
_exptl_crystal_description block
_exptl_crystal_F_000 776
_exptl_crystal_size_max 0.28
_exptl_crystal_size_mid 0.2
_exptl_crystal_size_min 0.18
_refine_diff_density_max 0.303
_refine_diff_density_min -0.254
_refine_diff_density_rms 0.058
_refine_ls_abs_structure_details
;
 Flack x determined using 1142 quotients [(I+)-(I-)]/[(I+)+(I-)]
 (Parsons, Flack and Wagner, Acta Cryst. B69 (2013) 249-259).
;
_refine_ls_extinction_method none
_refine_ls_goodness_of_fit_ref 1.040
_refine_ls_hydrogen_treatment mixed
_refine_ls_matrix_type full
_refine_ls_number_parameters 254
_refine_ls_number_reflns 4513
_refine_ls_number_restraints 0
_refine_ls_restrained_S_all 1.040
_refine_ls_R_factor_all 0.0795
_refine_ls_R_factor_gt 0.0511
_refine_ls_shift/su_max 0.000
_refine_ls_shift/su_mean 0.000
_refine_ls_structure_factor_coef Fsqd
_refine_ls_weighting_details 'w=1/[\s^2^(Fo^2^)+(0.0368P)^2^] where P=(Fo^2^+2Fc^2^)/3'
_refine_ls_weighting_scheme calc
_refine_ls_wR_factor_gt 0.1017
_refine_ls_wR_factor_ref 0.1140
_reflns_Friedel_coverage 0.723
_reflns_Friedel_fraction_full 0.982
_reflns_Friedel_fraction_max 0.957
_reflns_number_gt 3440
_reflns_number_total 4513
_reflns_threshold_expression 'I > 2\s(I)'
_cod_data_source_file c9sc05738b2.cif
_cod_data_source_block 0692_cole
_cod_depositor_comments
;Adding full bibliography for 1557123--1557130.cif.

 Adding full bibliography for 1557123--1557130.cif.
;
_cod_database_code 1557123
_shelx_shelxl_version_number 2018/3
_shelx_space_group_comment
;
The symmetry employed for this shelxl refinement is uniquely defined
by the following loop, which should always be used as a source of
symmetry information in preference to the above space-group names.
They are only intended as comments.
;
_shelx_estimated_absorpt_t_max 0.982
_shelx_estimated_absorpt_t_min 0.972
_olex2_refinement_description
;
1. Fixed Uiso
 At 1.2 times of:
  All C(H) groups, All C(H,H) groups
 At 1.5 times of:
  All C(H,H,H) groups
2.a Ternary CH refined with riding coordinates:
 C8(H8), C10(H10), C12(H12)
2.b Secondary CH2 refined with riding coordinates:
 C17(H17A,H17B)
2.c Aromatic/amide H refined with riding coordinates:
 C2(H2), C3(H3), C4(H4), C5(H5), C13(H13), C18(H18), C19(H19)
2.d Idealised Me refined as rotating group:
 C16(H16A,H16B,H16C), C21(H21A,H21B,H21C)
;
_olex2_submission_special_instructions 'No special instructions were received'

loop_
_space_group_symop_operation_xyz
'x, y, z'
'-x+1/2, -y, z+1/2'
'-x, y+1/2, -z+1/2'
'x+1/2, -y+1/2, -z'

loop_
_atom_site_label
_atom_site_type_symbol
_atom_site_fract_x
_atom_site_fract_y
_atom_site_fract_z
_atom_site_U_iso_or_equiv
_atom_site_adp_type
_atom_site_occupancy
_atom_site_site_symmetry_order
_atom_site_calc_flag
_atom_site_refinement_flags_posn
O1 O 0.2542(2) 0.22762(19) 0.66429(10) 0.0175(5) Uani 1 1 d .
O2 O 0.4050(3) 0.1586(2) 0.74418(11) 0.0220(5) Uani 1 1 d .
O3 O -0.0282(3) 0.5312(2) 0.61691(13) 0.0309(6) Uani 1 1 d .
O4 O 0.0739(2) 0.6603(2) 0.69520(11) 0.0216(5) Uani 1 1 d .
O5 O 0.7568(3) 0.8069(2) 0.44178(11) 0.0263(5) Uani 1 1 d .
O6 O 0.7612(3) 0.5838(2) 0.42418(11) 0.0252(5) Uani 1 1 d .
C1 C 0.6159(3) 0.2657(3) 0.61497(14) 0.0152(6) Uani 1 1 d .
C2 C 0.7516(4) 0.2333(3) 0.64668(15) 0.0189(6) Uani 1 1 d .
H2 H 0.790510 0.289921 0.679996 0.023 Uiso 1 1 calc R
C3 C 0.8299(4) 0.1163(3) 0.62898(16) 0.0223(7) Uani 1 1 d .
H3 H 0.923493 0.093250 0.649984 0.027 Uiso 1 1 calc R
C4 C 0.7712(4) 0.0334(3) 0.58059(15) 0.0222(7) Uani 1 1 d .
H4 H 0.824901 -0.046443 0.568956 0.027 Uiso 1 1 calc R
C5 C 0.6358(4) 0.0656(3) 0.54923(16) 0.0197(7) Uani 1 1 d .
H5 H 0.596247 0.008630 0.516170 0.024 Uiso 1 1 calc R
C6 C 0.5583(3) 0.1828(3) 0.56680(14) 0.0157(6) Uani 1 1 d .
C7 C 0.4097(4) 0.2370(3) 0.53959(16) 0.0188(7) Uani 1 1 d .
H7A H 0.331(4) 0.171(3) 0.5408(15) 0.012(8) Uiso 1 1 d .
H7B H 0.421(4) 0.264(4) 0.4960(17) 0.019(9) Uiso 1 1 d .
C8 C 0.3729(3) 0.3629(3) 0.58070(15) 0.0159(6) Uani 1 1 d .
H8 H 0.360348 0.443061 0.551743 0.019 Uiso 1 1 calc R
C9 C 0.5125(3) 0.3858(3) 0.62756(15) 0.0142(6) Uani 1 1 d .
C10 C 0.2283(4) 0.3445(3) 0.62193(15) 0.0158(6) Uani 1 1 d .
H10 H 0.136010 0.330192 0.593847 0.019 Uiso 1 1 calc R
C11 C 0.3715(4) 0.2458(3) 0.70633(14) 0.0166(6) Uani 1 1 d .
C12 C 0.4481(3) 0.3814(3) 0.69886(14) 0.0147(6) Uani 1 1 d .
H12 H 0.531487 0.394788 0.731617 0.018 Uiso 1 1 calc R
C13 C 0.3232(3) 0.4863(3) 0.70541(15) 0.0155(6) Uani 1 1 d .
H13 H 0.327156 0.558702 0.735515 0.019 Uiso 1 1 calc R
C14 C 0.2072(3) 0.4666(3) 0.66469(15) 0.0152(6) Uani 1 1 d .
C15 C 0.0716(4) 0.5539(3) 0.65559(16) 0.0191(7) Uani 1 1 d .
C16 C -0.0488(4) 0.7561(4) 0.6849(2) 0.0313(8) Uani 1 1 d .
H16A H -0.037993 0.831130 0.715486 0.047 Uiso 1 1 calc GR
H16B H -0.148095 0.711631 0.691743 0.047 Uiso 1 1 calc GR
H16C H -0.043583 0.790643 0.640409 0.047 Uiso 1 1 calc GR
C17 C 0.5944(3) 0.5216(3) 0.61771(14) 0.0153(6) Uani 1 1 d .
H17A H 0.521580 0.595124 0.628334 0.018 Uiso 1 1 calc R
H17B H 0.681140 0.527472 0.648670 0.018 Uiso 1 1 calc R
C18 C 0.6547(3) 0.5442(3) 0.55091(15) 0.0163(6) Uani 1 1 d .
H18 H 0.697772 0.469589 0.528445 0.020 Uiso 1 1 calc R
C19 C 0.6515(4) 0.6624(3) 0.52123(15) 0.0190(7) Uani 1 1 d .
H19 H 0.595513 0.732931 0.541540 0.023 Uiso 1 1 calc R
C20 C 0.7274(4) 0.6933(3) 0.45951(15) 0.0182(6) Uani 1 1 d .
C21 C 0.8400(4) 0.6083(3) 0.36405(16) 0.0250(8) Uani 1 1 d .
H21A H 0.944344 0.640665 0.373047 0.038 Uiso 1 1 calc GR
H21B H 0.784069 0.676549 0.339066 0.038 Uiso 1 1 calc GR
H21C H 0.845436 0.524407 0.339039 0.038 Uiso 1 1 calc GR

loop_
_atom_site_aniso_label
_atom_site_aniso_U_11
_atom_site_aniso_U_22
_atom_site_aniso_U_33
_atom_site_aniso_U_23
_atom_site_aniso_U_13
_atom_site_aniso_U_12
O1 0.0184(10) 0.0158(10) 0.0184(11) 0.0033(8) -0.0005(9) -0.0012(9)
O2 0.0266(12) 0.0198(11) 0.0197(12) 0.0061(9) 0.0024(9) 0.0027(10)
O3 0.0159(11) 0.0318(13) 0.0451(16) -0.0039(12) -0.0093(11) 0.0055(11)
O4 0.0198(11) 0.0176(11) 0.0274(13) 0.0007(10) 0.0027(9) 0.0068(10)
O5 0.0380(14) 0.0164(10) 0.0246(13) 0.0019(9) 0.0049(11) -0.0013(11)
O6 0.0398(14) 0.0153(10) 0.0204(12) 0.0007(9) 0.0100(11) 0.0004(11)
C1 0.0173(14) 0.0150(14) 0.0133(15) 0.0022(12) 0.0027(12) 0.0002(12)
C2 0.0193(15) 0.0195(14) 0.0178(15) 0.0011(12) 0.0014(12) -0.0015(14)
C3 0.0189(15) 0.0232(16) 0.0246(18) 0.0066(14) 0.0013(13) 0.0045(14)
C4 0.0277(16) 0.0167(15) 0.0223(17) 0.0041(13) 0.0099(14) 0.0087(14)
C5 0.0241(16) 0.0168(15) 0.0180(16) 0.0021(13) 0.0058(13) -0.0001(13)
C6 0.0177(14) 0.0145(14) 0.0148(16) 0.0036(12) 0.0031(12) -0.0017(12)
C7 0.0229(16) 0.0185(15) 0.0148(17) 0.0000(13) -0.0026(12) -0.0008(14)
C8 0.0154(13) 0.0167(15) 0.0156(15) 0.0009(12) -0.0015(12) 0.0009(12)
C9 0.0154(14) 0.0142(13) 0.0129(15) 0.0005(12) -0.0009(11) -0.0006(12)
C10 0.0148(13) 0.0145(13) 0.0181(15) 0.0041(12) -0.0022(12) 0.0017(12)
C11 0.0182(14) 0.0171(14) 0.0146(15) -0.0014(13) 0.0036(12) 0.0035(12)
C12 0.0148(13) 0.0165(15) 0.0126(15) -0.0002(12) -0.0008(12) 0.0003(12)
C13 0.0166(13) 0.0131(14) 0.0168(15) -0.0006(12) 0.0031(12) 0.0002(12)
C14 0.0138(14) 0.0154(14) 0.0163(15) 0.0028(12) 0.0044(11) -0.0004(12)
C15 0.0146(14) 0.0193(15) 0.0232(17) 0.0048(13) 0.0029(13) 0.0004(13)
C16 0.0195(16) 0.0266(18) 0.048(2) -0.0007(17) 0.0068(15) 0.0101(15)
C17 0.0146(14) 0.0143(13) 0.0171(16) -0.0006(12) -0.0014(12) 0.0001(12)
C18 0.0141(14) 0.0172(15) 0.0176(15) -0.0032(12) 0.0006(12) 0.0002(12)
C19 0.0198(15) 0.0161(15) 0.0210(16) -0.0036(13) 0.0028(13) 0.0005(13)
C20 0.0185(14) 0.0163(14) 0.0199(17) -0.0007(12) -0.0033(13) 0.0011(13)
C21 0.0324(19) 0.0245(16) 0.0181(17) 0.0020(14) 0.0059(14) 0.0038(16)

loop_
_atom_type_symbol
_atom_type_description
_atom_type_scat_dispersion_real
_atom_type_scat_dispersion_imag
_atom_type_scat_source
C C 0.0033 0.0016 'International Tables Vol C Tables 4.2.6.8 and 6.1.1.4'
H H 0.0000 0.0000 'International Tables Vol C Tables 4.2.6.8 and 6.1.1.4'
O O 0.0106 0.0060 'International Tables Vol C Tables 4.2.6.8 and 6.1.1.4'

loop_
_geom_angle_atom_site_label_1
_geom_angle_atom_site_label_2
_geom_angle_atom_site_label_3
_geom_angle
C11 O1 C10 113.1(2)
C15 O4 C16 114.8(3)
C20 O6 C21 115.9(2)
C2 C1 C9 127.4(3)
C6 C1 C2 120.6(3)
C6 C1 C9 112.0(3)
C1 C2 H2 120.5
C1 C2 C3 119.0(3)
C3 C2 H2 120.5
C2 C3 H3 120.0
C4 C3 C2 120.0(3)
C4 C3 H3 120.0
C3 C4 H4 119.6
C5 C4 C3 120.8(3)
C5 C4 H4 119.6
C4 C5 H5 120.5
C4 C5 C6 119.0(3)
C6 C5 H5 120.5
C1 C6 C5 120.5(3)
C1 C6 C7 111.4(3)
C5 C6 C7 128.1(3)
C6 C7 H7A 111.2(19)
C6 C7 H7B 112(2)
C6 C7 C8 105.2(3)
H7A C7 H7B 107(3)
C8 C7 H7A 113.2(19)
C8 C7 H7B 109(2)
C7 C8 H8 109.7
C7 C8 C9 107.2(2)
C9 C8 H8 109.7
C10 C8 C7 112.3(2)
C10 C8 H8 109.7
C10 C8 C9 108.1(2)
C1 C9 C8 103.9(2)
C1 C9 C12 110.5(2)
C1 C9 C17 113.0(2)
C8 C9 C12 107.2(2)
C17 C9 C8 113.8(2)
C17 C9 C12 108.2(2)
O1 C10 C8 107.4(2)
O1 C10 H10 110.8
O1 C10 C14 107.7(2)
C8 C10 H10 110.8
C14 C10 C8 109.2(2)
C14 C10 H10 110.8
O1 C11 C12 112.7(2)
O2 C11 O1 120.3(3)
O2 C11 C12 127.0(3)
C9 C12 H12 111.7
C11 C12 C9 106.1(2)
C11 C12 H12 111.7
C11 C12 C13 106.7(2)
C13 C12 C9 108.7(2)
C13 C12 H12 111.7
C12 C13 H13 123.6
C14 C13 C12 112.9(3)
C14 C13 H13 123.6
C13 C14 C10 113.3(3)
C13 C14 C15 127.0(3)
C15 C14 C10 119.6(3)
O3 C15 O4 124.4(3)
O3 C15 C14 123.6(3)
O4 C15 C14 112.0(3)
O4 C16 H16A 109.5
O4 C16 H16B 109.5
O4 C16 H16C 109.5
H16A C16 H16B 109.5
H16A C16 H16C 109.5
H16B C16 H16C 109.5
C9 C17 H17A 108.6
C9 C17 H17B 108.6
H17A C17 H17B 107.6
C18 C17 C9 114.6(2)
C18 C17 H17A 108.6
C18 C17 H17B 108.6
C17 C18 H18 118.2
C19 C18 C17 123.6(3)
C19 C18 H18 118.2
C18 C19 H19 117.3
C18 C19 C20 125.3(3)
C20 C19 H19 117.3
O5 C20 O6 122.9(3)
O5 C20 C19 123.5(3)
O6 C20 C19 113.6(3)
O6 C21 H21A 109.5
O6 C21 H21B 109.5
O6 C21 H21C 109.5
H21A C21 H21B 109.5
H21A C21 H21C 109.5
H21B C21 H21C 109.5

loop_
_geom_bond_atom_site_label_1
_geom_bond_atom_site_label_2
_geom_bond_distance
O1 C10 1.469(3)
O1 C11 1.352(4)
O2 C11 1.201(4)
O3 C15 1.201(4)
O4 C15 1.335(4)
O4 C16 1.445(4)
O5 C20 1.211(4)
O6 C20 1.341(4)
O6 C21 1.438(4)
C1 C2 1.387(4)
C1 C6 1.384(4)
C1 C9 1.515(4)
C2 H2 0.9500
C2 C3 1.394(4)
C3 H3 0.9500
C3 C4 1.390(5)
C4 H4 0.9500
C4 C5 1.381(5)
C5 H5 0.9500
C5 C6 1.392(4)
C6 C7 1.508(4)
C7 H7A 0.94(3)
C7 H7B 0.94(3)
C7 C8 1.543(4)
C8 H8 1.0000
C8 C9 1.568(4)
C8 C10 1.529(4)
C9 C12 1.574(4)
C9 C17 1.537(4)
C10 H10 1.0000
C10 C14 1.509(4)
C11 C12 1.509(4)
C12 H12 1.0000
C12 C13 1.511(4)
C13 H13 0.9500
C13 C14 1.327(4)
C14 C15 1.475(4)
C16 H16A 0.9800
C16 H16B 0.9800
C16 H16C 0.9800
C17 H17A 0.9900
C17 H17B 0.9900
C17 C18 1.491(4)
C18 H18 0.9500
C18 C19 1.322(4)
C19 H19 0.9500
C19 C20 1.467(5)
C21 H21A 0.9800
C21 H21B 0.9800
C21 H21C 0.9800
